data_4073910
loop_
_publ_author_name
'Minglana, Jim Josephus G.'
'Okazaki, Masaaki'
'Hasegawa, Kenji'
'Luh, Lung-Shiang'
'Yamahira, Nobukazu'
'Komuro, Takashi'
'Ogino, Hiroshi'
'Tobita, Hiromi'

_publ_section_title
;
 Iron, Ruthenium, and Osmium Complexes Supported by the Bis(silyl) Chelate
 Ligand (9,9-Dimethylxanthene-4,5-diyl)bis(dimethylsilyl):&#x00A0;
 Synthesis, Characterization, and Reactivity
;
_journal_issue 24
_journal_name_full Organometallics
_journal_page_first 5859
_journal_paper_doi 10.1021/om700720s
_journal_volume 26
_journal_year 2007
_chemical_formula_moiety 'C27 H42 O Si2'
_chemical_formula_sum 'C27 H42 O Si2'
_chemical_formula_weight 438.79
_chemical_name_common 1b
_chemical_name_systematic 1b
_space_group_IT_number 4
_symmetry_cell_setting monoclinic
_symmetry_Int_Tables_number 4
_symmetry_space_group_name_Hall 'P 2yb'
_symmetry_space_group_name_H-M 'P 1 21 1'
_atom_sites_solution_hydrogens geom
_atom_sites_solution_primary direct
_atom_sites_solution_secondary difmap
_audit_creation_method SHELXL-97
_cell_angle_alpha 90.00
_cell_angle_beta 97.83(2)
_cell_angle_gamma 90.00
_cell_formula_units_Z 2
_cell_length_a 10.319(4)
_cell_length_b 10.579(3)
_cell_length_c 13.042(3)
_cell_measurement_reflns_used 25
_cell_measurement_temperature 293(2)
_cell_measurement_theta_max 29.890
_cell_measurement_theta_min 27.750
_cell_volume 1410.5(8)
_computing_structure_refinement 'SHELXL-97 (Sheldrick, 1997)'
_computing_structure_solution 'SHELXS-97 (Sheldrick, 1990)'
_diffrn_ambient_temperature 293(2)
_diffrn_measured_fraction_theta_full 0.999
_diffrn_measured_fraction_theta_max 0.999
_diffrn_measurement_device_type 'Rigaku AFC6S'
_diffrn_measurement_method \w-2\q
_diffrn_radiation_monochromator graphite
_diffrn_radiation_probe x-ray
_diffrn_radiation_type MoK\a
_diffrn_radiation_wavelength 0.71069
_diffrn_reflns_av_R_equivalents 0.0281
_diffrn_reflns_av_sigmaI/netI 0.0510
_diffrn_reflns_limit_h_max 13
_diffrn_reflns_limit_h_min 0
_diffrn_reflns_limit_k_max 13
_diffrn_reflns_limit_k_min 0
_diffrn_reflns_limit_l_max 16
_diffrn_reflns_limit_l_min -16
_diffrn_reflns_number 3603
_diffrn_reflns_theta_full 27.51
_diffrn_reflns_theta_max 27.51
_diffrn_reflns_theta_min 1.58
_diffrn_source 'fine-focus sealed tube'
_exptl_absorpt_coefficient_mu 0.140
_exptl_absorpt_correction_T_max 0.9997
_exptl_absorpt_correction_T_min 0.5746
_exptl_absorpt_correction_type psi-scan
_exptl_absorpt_process_details '(North, Phillips & Mathews, 1968)'
_exptl_crystal_colour prismatic
_exptl_crystal_density_diffrn 1.033
_exptl_crystal_density_method 'not measured'
_exptl_crystal_description colorless
_exptl_crystal_F_000 480
_exptl_crystal_size_max 0.20
_exptl_crystal_size_mid 0.20
_exptl_crystal_size_min 0.20
_refine_diff_density_max 0.286
_refine_diff_density_min -0.279
_refine_diff_density_rms 0.044
_refine_ls_abs_structure_details 'Flack H D (1983), Acta Cryst. A39, 876-881'
_refine_ls_abs_structure_Flack 0.1(2)
_refine_ls_extinction_method none
_refine_ls_goodness_of_fit_ref 1.013
_refine_ls_hydrogen_treatment mixed
_refine_ls_matrix_type full
_refine_ls_number_parameters 353
_refine_ls_number_reflns 3420
_refine_ls_number_restraints 1
_refine_ls_restrained_S_all 1.013
_refine_ls_R_factor_all 0.1032
_refine_ls_R_factor_gt 0.0542
_refine_ls_shift/su_max 0.129
_refine_ls_shift/su_mean 0.004
_refine_ls_structure_factor_coef Fsqd
_refine_ls_weighting_details 'calc w=1/[\s^2^(Fo^2^)+(0.0891P)^2^+0.1239P] where P=(Fo^2^+2Fc^2^)/3'
_refine_ls_weighting_scheme calc
_refine_ls_wR_factor_gt 0.1355
_refine_ls_wR_factor_ref 0.1597
_reflns_number_gt 2196
_reflns_number_total 3420
_reflns_threshold_expression >2sigma(I)
_cod_data_source_file om700720s-file002.cif
_cod_data_source_block 1b
_cod_original_sg_symbol_H-M 'P 21'
_cod_database_code 4073910

loop_
_symmetry_equiv_pos_as_xyz
'x, y, z'
'-x, y+1/2, -z'

loop_
_atom_site_label
_atom_site_type_symbol
_atom_site_fract_x
_atom_site_fract_y
_atom_site_fract_z
_atom_site_U_iso_or_equiv
_atom_site_adp_type
_atom_site_occupancy
_atom_site_symmetry_multiplicity
_atom_site_calc_flag
_atom_site_refinement_flags
_atom_site_disorder_assembly
_atom_site_disorder_group
Si1 Si 0.19054(12) 0.01182(14) 0.19025(9) 0.0539(3) Uani 1 1 d . . .
H1 H 0.187(4) 0.099(4) 0.113(3) 0.041(10) Uiso 1 1 d . . .
Si2 Si -0.05605(14) -0.03264(15) -0.13135(11) 0.0700(5) Uani 1 1 d . . .
H2 H -0.126(4) -0.084(5) -0.055(3) 0.064(13) Uiso 1 1 d . . .
O1 O 0.1948(3) -0.1289(3) -0.0121(2) 0.0482(7) Uani 1 1 d . . .
C1 C 0.2622(6) 0.0874(6) 0.3145(4) 0.0816(17) Uani 1 1 d . . .
H3 H 0.2541 0.0309 0.3709 0.122 Uiso 1 1 calc R . .
H4 H 0.2164 0.1645 0.3240 0.122 Uiso 1 1 calc R . .
H5 H 0.3529 0.1056 0.3123 0.122 Uiso 1 1 calc R . .
C2 C 0.0211(5) -0.0397(6) 0.2000(4) 0.0787(16) Uani 1 1 d . . .
H6 H 0.0218 -0.0983 0.2563 0.118 Uiso 1 1 calc R . .
H7 H -0.0153 -0.0799 0.1366 0.118 Uiso 1 1 calc R . .
H8 H -0.0311 0.0325 0.2122 0.118 Uiso 1 1 calc R . .
C3 C 0.0030(8) 0.1256(8) -0.0982(7) 0.126(3) Uani 1 1 d . . .
H9 H 0.0928 0.1216 -0.0672 0.189 Uiso 1 1 calc R . .
H10 H -0.0487 0.1626 -0.0502 0.189 Uiso 1 1 calc R . .
H11 H -0.0038 0.1764 -0.1597 0.189 Uiso 1 1 calc R . .
C4 C -0.2065(6) -0.0301(10) -0.2287(6) 0.129(3) Uani 1 1 d . . .
H12 H -0.2779 0.0045 -0.1976 0.194 Uiso 1 1 calc R . .
H13 H -0.2277 -0.1147 -0.2519 0.194 Uiso 1 1 calc R . .
H14 H -0.1913 0.0212 -0.2866 0.194 Uiso 1 1 calc R . .
C5 C 0.3001(4) -0.1209(4) 0.1601(3) 0.0477(10) Uani 1 1 d . . .
C6 C 0.3968(4) -0.1663(5) 0.2356(3) 0.0543(11) Uani 1 1 d . . .
H15 H 0.4001 -0.1347 0.3024 0.065 Uiso 1 1 calc R . .
C7 C 0.4886(4) -0.2562(5) 0.2169(4) 0.0548(11) Uani 1 1 d . A .
C8 C 0.4804(5) -0.3010(5) 0.1169(4) 0.0553(12) Uani 1 1 d . . .
H16 H 0.5401 -0.3622 0.1025 0.066 Uiso 1 1 calc R . .
C9 C 0.3880(4) -0.2598(4) 0.0366(3) 0.0467(10) Uani 1 1 d . . .
C10 C 0.2957(4) -0.1733(4) 0.0605(3) 0.0432(9) Uani 1 1 d . . .
C11 C 0.0736(4) -0.1324(5) -0.1788(3) 0.0513(10) Uani 1 1 d . . .
C12 C 0.0633(5) -0.1695(5) -0.2827(3) 0.0561(11) Uani 1 1 d . . .
H17 H -0.0081 -0.1413 -0.3281 0.067 Uiso 1 1 calc R . .
C13 C 0.1543(4) -0.2462(5) -0.3210(3) 0.0501(11) Uani 1 1 d . B .
C14 C 0.2579(5) -0.2895(5) -0.2499(4) 0.0535(11) Uani 1 1 d . . .
H18 H 0.3184 -0.3441 -0.2731 0.064 Uiso 1 1 calc R . .
C15 C 0.2753(4) -0.2550(4) -0.1457(3) 0.0465(9) Uani 1 1 d . . .
C16 C 0.1836(4) -0.1749(4) -0.1132(3) 0.0459(9) Uani 1 1 d . . .
C17 C 0.3909(4) -0.3081(5) -0.0736(3) 0.0542(12) Uani 1 1 d . . .
C18 C 0.5190(5) -0.2612(8) -0.1099(4) 0.091(2) Uani 1 1 d . . .
H19 H 0.5243 -0.2925 -0.1783 0.136 Uiso 1 1 calc R . .
H20 H 0.5925 -0.2915 -0.0633 0.136 Uiso 1 1 calc R . .
H21 H 0.5198 -0.1704 -0.1107 0.136 Uiso 1 1 calc R . .
C19 C 0.3820(7) -0.4546(6) -0.0738(5) 0.093(2) Uani 1 1 d . . .
H22 H 0.3024 -0.4802 -0.0493 0.140 Uiso 1 1 calc R . .
H23 H 0.4554 -0.4888 -0.0293 0.140 Uiso 1 1 calc R . .
H24 H 0.3828 -0.4855 -0.1429 0.140 Uiso 1 1 calc R . .
C20 C 0.5946(5) -0.3057(6) 0.3026(4) 0.0738(16) Uani 1 1 d . . .
C21 C 0.1436(5) -0.2817(5) -0.4357(3) 0.0614(13) Uani 1 1 d . . .
C22 C 0.522(2) -0.378(5) 0.381(2) 0.18(2) Uani 0.44(3) 1 d P A 1
H25 H 0.5844 -0.4058 0.4377 0.263 Uiso 0.44(3) 1 calc PR A 1
H26 H 0.4787 -0.4502 0.3470 0.263 Uiso 0.44(3) 1 calc PR A 1
H27 H 0.4593 -0.3235 0.4053 0.263 Uiso 0.44(3) 1 calc PR A 1
C23 C 0.666(3) -0.199(3) 0.353(3) 0.17(2) Uani 0.44(3) 1 d P A 1
H28 H 0.7404 -0.2293 0.3987 0.258 Uiso 0.44(3) 1 calc PR A 1
H29 H 0.6099 -0.1521 0.3920 0.258 Uiso 0.44(3) 1 calc PR A 1
H30 H 0.6953 -0.1450 0.3016 0.258 Uiso 0.44(3) 1 calc PR A 1
C24 C 0.692(2) -0.397(3) 0.2613(14) 0.134(17) Uani 0.44(3) 1 d P A 1
H31 H 0.7398 -0.3529 0.2142 0.200 Uiso 0.44(3) 1 calc PR A 1
H32 H 0.6451 -0.4662 0.2260 0.200 Uiso 0.44(3) 1 calc PR A 1
H33 H 0.7521 -0.4290 0.3182 0.200 Uiso 0.44(3) 1 calc PR A 1
C25 C 0.0025(13) -0.293(3) -0.4872(12) 0.138(11) Uani 0.66(3) 1 d P B 1
H34 H -0.0008 -0.3456 -0.5476 0.208 Uiso 0.66(3) 1 calc PR B 1
H35 H -0.0310 -0.2108 -0.5068 0.208 Uiso 0.66(3) 1 calc PR B 1
H36 H -0.0496 -0.3306 -0.4396 0.208 Uiso 0.66(3) 1 calc PR B 1
C26 C 0.212(2) -0.1832(18) -0.4930(9) 0.117(8) Uani 0.66(3) 1 d P B 1
H37 H 0.3041 -0.1845 -0.4686 0.175 Uiso 0.66(3) 1 calc PR B 1
H38 H 0.1773 -0.1011 -0.4810 0.175 Uiso 0.66(3) 1 calc PR B 1
H39 H 0.1981 -0.2013 -0.5658 0.175 Uiso 0.66(3) 1 calc PR B 1
C27 C 0.208(3) -0.4100(14) -0.4519(8) 0.137(11) Uani 0.66(3) 1 d P B 1
H40 H 0.1622 -0.4759 -0.4215 0.205 Uiso 0.66(3) 1 calc PR B 1
H41 H 0.2978 -0.4085 -0.4195 0.205 Uiso 0.66(3) 1 calc PR B 1
H42 H 0.2059 -0.4257 -0.5246 0.205 Uiso 0.66(3) 1 calc PR B 1
C28 C 0.5921(17) -0.234(3) 0.4067(10) 0.117(8) Uani 0.56(3) 1 d P A 2
H43 H 0.6619 -0.2649 0.4569 0.175 Uiso 0.56(3) 1 calc PR A 2
H44 H 0.5099 -0.2491 0.4313 0.175 Uiso 0.56(3) 1 calc PR A 2
H45 H 0.6032 -0.1455 0.3962 0.175 Uiso 0.56(3) 1 calc PR A 2
C29 C 0.7318(10) -0.265(3) 0.2695(11) 0.118(11) Uani 0.56(3) 1 d P A 2
H46 H 0.7473 -0.1770 0.2852 0.178 Uiso 0.56(3) 1 calc PR A 2
H47 H 0.7302 -0.2780 0.1965 0.178 Uiso 0.56(3) 1 calc PR A 2
H48 H 0.8003 -0.3146 0.3068 0.178 Uiso 0.56(3) 1 calc PR A 2
C30 C 0.582(3) -0.4428(17) 0.313(2) 0.172(19) Uani 0.56(3) 1 d P A 2
H49 H 0.6247 -0.4846 0.2620 0.259 Uiso 0.56(3) 1 calc PR A 2
H50 H 0.4908 -0.4653 0.3040 0.259 Uiso 0.56(3) 1 calc PR A 2
H51 H 0.6214 -0.4682 0.3811 0.259 Uiso 0.56(3) 1 calc PR A 2
C31 C 0.054(5) -0.183(4) -0.4983(17) 0.16(3) Uani 0.34(3) 1 d P B 2
H52 H 0.0675 -0.1868 -0.5697 0.237 Uiso 0.34(3) 1 calc PR B 2
H53 H 0.0757 -0.1002 -0.4714 0.237 Uiso 0.34(3) 1 calc PR B 2
H54 H -0.0355 -0.2018 -0.4925 0.237 Uiso 0.34(3) 1 calc PR B 2
C32 C 0.086(4) -0.407(3) -0.4454(16) 0.104(13) Uani 0.34(3) 1 d P B 2
H55 H -0.0059 -0.4018 -0.4413 0.157 Uiso 0.34(3) 1 calc PR B 2
H56 H 0.1271 -0.4603 -0.3906 0.157 Uiso 0.34(3) 1 calc PR B 2
H57 H 0.0990 -0.4432 -0.5109 0.157 Uiso 0.34(3) 1 calc PR B 2
C33 C 0.279(3) -0.276(5) -0.469(2) 0.119(15) Uani 0.34(3) 1 d P B 2
H58 H 0.3182 -0.1956 -0.4508 0.178 Uiso 0.34(3) 1 calc PR B 2
H59 H 0.2721 -0.2878 -0.5426 0.178 Uiso 0.34(3) 1 calc PR B 2
H60 H 0.3328 -0.3420 -0.4348 0.178 Uiso 0.34(3) 1 calc PR B 2

loop_
_atom_site_aniso_label
_atom_site_aniso_U_11
_atom_site_aniso_U_22
_atom_site_aniso_U_33
_atom_site_aniso_U_23
_atom_site_aniso_U_13
_atom_site_aniso_U_12
Si1 0.0600(7) 0.0512(7) 0.0537(6) -0.0053(6) 0.0189(5) 0.0061(6)
Si2 0.0649(8) 0.0822(11) 0.0626(8) -0.0013(7) 0.0080(6) 0.0334(8)
O1 0.0487(15) 0.0521(17) 0.0439(14) -0.0065(13) 0.0073(12) 0.0143(14)
C1 0.093(4) 0.079(4) 0.075(3) -0.020(3) 0.023(3) -0.003(3)
C2 0.062(3) 0.088(4) 0.091(4) -0.019(3) 0.029(3) 0.008(3)
C3 0.124(6) 0.088(5) 0.167(7) -0.011(5) 0.020(6) 0.039(5)
C4 0.086(4) 0.175(9) 0.121(5) -0.021(6) -0.005(4) 0.057(6)
C5 0.048(2) 0.049(2) 0.049(2) 0.001(2) 0.0159(18) -0.002(2)
C6 0.053(2) 0.067(3) 0.043(2) 0.001(2) 0.0077(19) -0.002(2)
C7 0.045(2) 0.060(3) 0.059(3) 0.004(2) 0.0043(19) 0.005(2)
C8 0.045(2) 0.058(3) 0.062(3) 0.002(2) 0.003(2) 0.011(2)
C9 0.041(2) 0.047(2) 0.052(2) -0.0003(19) 0.0088(18) 0.0041(19)
C10 0.044(2) 0.041(2) 0.044(2) 0.0022(18) 0.0069(17) 0.0038(18)
C11 0.049(2) 0.053(3) 0.051(2) 0.007(2) 0.0039(19) 0.011(2)
C12 0.061(2) 0.058(3) 0.048(2) 0.004(2) 0.001(2) 0.007(2)
C13 0.059(3) 0.047(3) 0.045(2) 0.002(2) 0.012(2) 0.001(2)
C14 0.056(3) 0.049(3) 0.058(3) -0.005(2) 0.019(2) 0.005(2)
C15 0.046(2) 0.044(2) 0.051(2) -0.0019(19) 0.0117(18) 0.0038(19)
C16 0.050(2) 0.042(2) 0.047(2) -0.0007(18) 0.0129(18) 0.0039(19)
C17 0.051(2) 0.057(3) 0.054(2) -0.011(2) 0.005(2) 0.020(2)
C18 0.044(3) 0.160(7) 0.072(3) -0.020(4) 0.020(2) 0.015(4)
C19 0.121(5) 0.064(4) 0.083(4) -0.018(3) -0.025(3) 0.041(4)
C20 0.064(3) 0.087(4) 0.064(3) 0.000(3) -0.017(3) 0.012(3)
C21 0.075(3) 0.067(3) 0.043(2) -0.001(2) 0.010(2) -0.008(3)
C22 0.099(14) 0.30(6) 0.12(2) 0.12(3) -0.002(13) 0.04(2)
C23 0.13(3) 0.14(2) 0.20(5) -0.04(2) -0.12(3) 0.024(19)
C24 0.090(17) 0.20(4) 0.096(12) -0.044(15) -0.028(11) 0.10(2)
C25 0.074(6) 0.25(3) 0.082(8) -0.063(14) -0.006(5) 0.014(12)
C26 0.17(2) 0.123(13) 0.063(6) -0.004(7) 0.042(9) -0.060(14)
C27 0.25(3) 0.101(11) 0.051(5) -0.032(6) -0.009(9) 0.075(15)
C28 0.080(10) 0.20(2) 0.068(7) 0.028(10) -0.010(7) 0.008(12)
C29 0.036(5) 0.23(3) 0.085(9) -0.010(13) -0.017(5) -0.001(9)
C30 0.20(4) 0.095(12) 0.18(3) 0.031(14) -0.11(3) 0.025(15)
C31 0.27(7) 0.16(3) 0.036(9) 0.005(15) -0.013(19) 0.11(4)
C32 0.15(3) 0.097(19) 0.069(12) -0.032(12) 0.034(16) -0.02(2)
C33 0.120(18) 0.18(5) 0.065(13) -0.040(19) 0.040(12) 0.00(2)

loop_
_atom_type_symbol
_atom_type_description
_atom_type_scat_dispersion_real
_atom_type_scat_dispersion_imag
_atom_type_scat_source
C C 0.0033 0.0016 'International Tables Vol C Tables 4.2.6.8 and 6.1.1.4'
H H 0.0000 0.0000 'International Tables Vol C Tables 4.2.6.8 and 6.1.1.4'
O O 0.0106 0.0060 'International Tables Vol C Tables 4.2.6.8 and 6.1.1.4'
Si Si 0.0817 0.0704 'International Tables Vol C Tables 4.2.6.8 and 6.1.1.4'

loop_
_geom_angle_atom_site_label_1
_geom_angle_atom_site_label_2
_geom_angle_atom_site_label_3
_geom_angle
C2 Si1 C1 109.4(3)
C2 Si1 C5 113.3(2)
C1 Si1 C5 108.9(2)
C2 Si1 H1 108.8(15)
C1 Si1 H1 108.5(16)
C5 Si1 H1 107.8(16)
C3 Si2 C4 111.7(4)
C3 Si2 C11 111.5(3)
C4 Si2 C11 110.4(3)
C3 Si2 H2 112(2)
C4 Si2 H2 91.7(18)
C11 Si2 H2 118(2)
C10 O1 C16 118.9(3)
Si1 C1 H3 109.5
Si1 C1 H4 109.5
H3 C1 H4 109.5
Si1 C1 H5 109.5
H3 C1 H5 109.5
H4 C1 H5 109.5
Si1 C2 H6 109.5
Si1 C2 H7 109.5
H6 C2 H7 109.5
Si1 C2 H8 109.5
H6 C2 H8 109.5
H7 C2 H8 109.5
Si2 C3 H9 109.5
Si2 C3 H10 109.5
H9 C3 H10 109.5
Si2 C3 H11 109.5
H9 C3 H11 109.5
H10 C3 H11 109.5
Si2 C4 H12 109.5
Si2 C4 H13 109.5
H12 C4 H13 109.5
Si2 C4 H14 109.5
H12 C4 H14 109.5
H13 C4 H14 109.5
C6 C5 C10 116.6(4)
C6 C5 Si1 120.4(3)
C10 C5 Si1 122.9(3)
C7 C6 C5 123.7(4)
C7 C6 H15 118.1
C5 C6 H15 118.1
C8 C7 C6 116.5(4)
C8 C7 C20 120.9(4)
C6 C7 C20 122.6(4)
C7 C8 C9 123.6(4)
C7 C8 H16 118.2
C9 C8 H16 118.2
C10 C9 C8 117.4(4)
C10 C9 C17 122.2(4)
C8 C9 C17 120.3(4)
C9 C10 O1 123.0(4)
C9 C10 C5 122.0(4)
O1 C10 C5 115.0(3)
C12 C11 C16 116.7(4)
C12 C11 Si2 120.9(3)
C16 C11 Si2 122.3(3)
C13 C12 C11 123.2(4)
C13 C12 H17 118.4
C11 C12 H17 118.4
C12 C13 C14 116.7(4)
C12 C13 C21 122.3(4)
C14 C13 C21 121.0(4)
C15 C14 C13 123.2(4)
C15 C14 H18 118.4
C13 C14 H18 118.4
C16 C15 C14 117.2(4)
C16 C15 C17 123.4(4)
C14 C15 C17 119.4(4)
C15 C16 O1 122.2(4)
C15 C16 C11 122.9(4)
O1 C16 C11 114.9(3)
C15 C17 C9 110.1(3)
C15 C17 C18 108.9(4)
C9 C17 C18 108.0(4)
C15 C17 C19 109.0(4)
C9 C17 C19 109.0(4)
C18 C17 C19 111.9(5)
C17 C18 H19 109.5
C17 C18 H20 109.5
H19 C18 H20 109.5
C17 C18 H21 109.5
H19 C18 H21 109.5
H20 C18 H21 109.5
C17 C19 H22 109.5
C17 C19 H23 109.5
H22 C19 H23 109.5
C17 C19 H24 109.5
H22 C19 H24 109.5
H23 C19 H24 109.5
C23 C20 C30 140.5(14)
C23 C20 C22 110(2)
C30 C20 C22 52.2(16)
C23 C20 C7 109.2(11)
C30 C20 C7 109.9(8)
C22 C20 C7 106.7(9)
C23 C20 C24 109.2(15)
C30 C20 C24 59.0(16)
C22 C20 C24 108.3(19)
C7 C20 C24 113.0(7)
C23 C20 C28 45.4(16)
C30 C20 C28 112.5(14)
C22 C20 C28 66.3(18)
C7 C20 C28 111.9(8)
C24 C20 C28 134.1(9)
C23 C20 C29 59.8(17)
C30 C20 C29 112.9(16)
C22 C20 C29 147.0(10)
C7 C20 C29 106.2(7)
C24 C20 C29 55.3(12)
C28 C20 C29 103.0(10)
C32 C21 C26 143.1(10)
C32 C21 C33 113.0(19)
C26 C21 C33 47.4(16)
C32 C21 C25 62.2(15)
C26 C21 C25 108.6(12)
C33 C21 C25 137.5(12)
C32 C21 C13 106.5(9)
C26 C21 C13 109.7(6)
C33 C21 C13 108.9(9)
C25 C21 C13 112.8(6)
C32 C21 C27 50.4(12)
C26 C21 C27 107.4(10)
C33 C21 C27 63.9(17)
C25 C21 C27 106.0(12)
C13 C21 C27 112.0(5)
C32 C21 C31 111.2(19)
C26 C21 C31 63.9(18)
C33 C21 C31 109(2)
C25 C21 C31 50.0(17)
C13 C21 C31 108.0(11)
C27 C21 C31 139.4(12)
C20 C22 H25 109.5
C20 C22 H26 109.5
C20 C22 H27 109.5
C20 C23 H28 109.5
C20 C23 H29 109.5
C20 C23 H30 109.5
C20 C24 H31 109.5
C20 C24 H32 109.5
C20 C24 H33 109.5
C21 C25 H34 109.5
C21 C25 H35 109.5
C21 C25 H36 109.5
C21 C26 H37 109.5
C21 C26 H38 109.5
C21 C26 H39 109.5
C21 C27 H40 109.5
C21 C27 H41 109.5
C21 C27 H42 109.5
C20 C28 H43 109.5
C20 C28 H44 109.5
H43 C28 H44 109.5
C20 C28 H45 109.5
H43 C28 H45 109.5
H44 C28 H45 109.5
C20 C29 H46 109.5
C20 C29 H47 109.5
H46 C29 H47 109.5
C20 C29 H48 109.5
H46 C29 H48 109.5
H47 C29 H48 109.5
C20 C30 H49 109.5
C20 C30 H50 109.5
H49 C30 H50 109.5
C20 C30 H51 109.5
H49 C30 H51 109.5
H50 C30 H51 109.5
C21 C31 H52 109.5
C21 C31 H53 109.5
H52 C31 H53 109.5
C21 C31 H54 109.5
H52 C31 H54 109.5
H53 C31 H54 109.5
C21 C32 H55 109.5
C21 C32 H56 109.5
H55 C32 H56 109.5
C21 C32 H57 109.5
H55 C32 H57 109.5
H56 C32 H57 109.5
C21 C33 H58 109.4
C21 C33 H59 109.5
H58 C33 H59 109.5
C21 C33 H60 109.5
H58 C33 H60 109.5
H59 C33 H60 109.5

loop_
_geom_bond_atom_site_label_1
_geom_bond_atom_site_label_2
_geom_bond_distance
Si1 C2 1.852(5)
Si1 C1 1.866(5)
Si1 C5 1.878(5)
Si1 H1 1.36(4)
Si2 C3 1.814(9)
Si2 C4 1.867(7)
Si2 C11 1.874(4)
Si2 H2 1.42(4)
O1 C10 1.390(5)
O1 C16 1.396(5)
C1 H3 0.9600
C1 H4 0.9600
C1 H5 0.9600
C2 H6 0.9600
C2 H7 0.9600
C2 H8 0.9600
C3 H9 0.9600
C3 H10 0.9600
C3 H11 0.9600
C4 H12 0.9600
C4 H13 0.9600
C4 H14 0.9600
C5 C6 1.388(6)
C5 C10 1.408(6)
C6 C7 1.387(6)
C6 H15 0.9300
C7 C8 1.380(7)
C7 C20 1.544(7)
C8 C9 1.387(6)
C8 H16 0.9300
C9 C10 1.387(6)
C9 C17 1.528(6)
C11 C12 1.400(6)
C11 C16 1.399(6)
C12 C13 1.385(6)
C12 H17 0.9300
C13 C14 1.394(7)
C13 C21 1.531(6)
C14 C15 1.396(6)
C14 H18 0.9300
C15 C16 1.379(6)
C15 C17 1.522(6)
C17 C18 1.545(7)
C17 C19 1.553(8)
C18 H19 0.9600
C18 H20 0.9600
C18 H21 0.9600
C19 H22 0.9600
C19 H23 0.9600
C19 H24 0.9600
C20 C23 1.46(2)
C20 C30 1.465(19)
C20 C22 1.54(2)
C20 C24 1.544(16)
C20 C28 1.557(19)
C20 C29 1.595(14)
C21 C32 1.46(2)
C21 C26 1.513(12)
C21 C33 1.52(2)
C21 C25 1.523(14)
C21 C27 1.540(13)
C21 C31 1.55(2)
C22 H25 0.9600
C22 H26 0.9600
C22 H27 0.9600
C23 H28 0.9600
C23 H29 0.9600
C23 H30 0.9600
C24 H31 0.9600
C24 H32 0.9600
C24 H33 0.9600
C25 H34 0.9600
C25 H35 0.9600
C25 H36 0.9600
C26 H37 0.9600
C26 H38 0.9600
C26 H39 0.9600
C27 H40 0.9600
C27 H41 0.9600
C27 H42 0.9600
C28 H43 0.9600
C28 H44 0.9600
C28 H45 0.9600
C29 H46 0.9600
C29 H47 0.9600
C29 H48 0.9600
C30 H49 0.9600
C30 H50 0.9600
C30 H51 0.9600
C31 H52 0.9600
C31 H53 0.9600
C31 H54 0.9600
C32 H55 0.9600
C32 H56 0.9600
C32 H57 0.9600
C33 H58 0.9601
C33 H59 0.9601
C33 H60 0.9601

loop_
_geom_torsion_atom_site_label_1
_geom_torsion_atom_site_label_2
_geom_torsion_atom_site_label_3
_geom_torsion_atom_site_label_4
_geom_torsion
C2 Si1 C5 C6 -107.9(4)
C1 Si1 C5 C6 14.1(4)
C2 Si1 C5 C10 76.6(4)
C1 Si1 C5 C10 -161.5(4)
C10 C5 C6 C7 1.6(7)
Si1 C5 C6 C7 -174.2(4)
C5 C6 C7 C8 -0.1(7)
C5 C6 C7 C20 -179.6(5)
C6 C7 C8 C9 0.8(8)
C20 C7 C8 C9 -179.6(5)
C7 C8 C9 C10 -3.2(7)
C7 C8 C9 C17 176.1(5)
C8 C9 C10 O1 -177.2(4)
C17 C9 C10 O1 3.6(7)
C8 C9 C10 C5 4.8(6)
C17 C9 C10 C5 -174.4(4)
C16 O1 C10 C9 1.3(6)
C16 O1 C10 C5 179.4(3)
C6 C5 C10 C9 -4.1(6)
Si1 C5 C10 C9 171.6(3)
C6 C5 C10 O1 177.7(4)
Si1 C5 C10 O1 -6.5(5)
C3 Si2 C11 C12 -110.5(5)
C4 Si2 C11 C12 14.3(6)
C3 Si2 C11 C16 70.4(5)
C4 Si2 C11 C16 -164.8(5)
C16 C11 C12 C13 1.1(7)
Si2 C11 C12 C13 -178.0(4)
C11 C12 C13 C14 1.8(7)
C11 C12 C13 C21 -177.8(5)
C12 C13 C14 C15 -2.7(7)
C21 C13 C14 C15 176.9(5)
C13 C14 C15 C16 0.5(7)
C13 C14 C15 C17 179.5(4)
C14 C15 C16 O1 -176.6(4)
C17 C15 C16 O1 4.5(7)
C14 C15 C16 C11 2.7(7)
C17 C15 C16 C11 -176.3(4)
C10 O1 C16 C15 -5.3(6)
C10 O1 C16 C11 175.4(4)
C12 C11 C16 C15 -3.4(7)
Si2 C11 C16 C15 175.6(4)
C12 C11 C16 O1 175.9(4)
Si2 C11 C16 O1 -5.0(6)
C16 C15 C17 C9 0.2(6)
C14 C15 C17 C9 -178.7(4)
C16 C15 C17 C18 -117.9(5)
C14 C15 C17 C18 63.2(6)
C16 C15 C17 C19 119.8(5)
C14 C15 C17 C19 -59.1(6)
C10 C9 C17 C15 -4.1(6)
C8 C9 C17 C15 176.7(4)
C10 C9 C17 C18 114.6(5)
C8 C9 C17 C18 -64.6(6)
C10 C9 C17 C19 -123.7(5)
C8 C9 C17 C19 57.1(6)
C8 C7 C20 C23 127(2)
C6 C7 C20 C23 -54(2)
C8 C7 C20 C30 -58.7(19)
C6 C7 C20 C30 120.8(19)
C8 C7 C20 C22 -114(2)
C6 C7 C20 C22 66(2)
C8 C7 C20 C24 5.2(18)
C6 C7 C20 C24 -175.4(17)
C8 C7 C20 C28 175.5(10)
C6 C7 C20 C28 -5.0(12)
C8 C7 C20 C29 63.8(12)
C6 C7 C20 C29 -116.7(11)
C12 C13 C21 C32 -99.0(17)
C14 C13 C21 C32 81.5(17)
C12 C13 C21 C26 88.5(12)
C14 C13 C21 C26 -91.0(12)
C12 C13 C21 C33 139(2)
C14 C13 C21 C33 -41(2)
C12 C13 C21 C25 -32.7(14)
C14 C13 C21 C25 147.7(14)
C12 C13 C21 C27 -152.3(12)
C14 C13 C21 C27 28.2(13)
C12 C13 C21 C31 21(2)
C14 C13 C21 C31 -159(2)
